data_4067926
loop_
_publ_author_name
'Brun, Sandra'
'Torrent, Anna'
'Pla-Quintana, Anna'
'Roglans, Anna'
'Fontrodona, Xavier'
'Benet-Buchholz, Jordi'
'Parella, Teodor'

_publ_section_title
;
 Rhodium(I)-Catalyzed [2 + 2 + 2] Cycloaddition Reactions of Triacetylenic
 15-Membered Aza Macrocycles: A Comparative Structural Study
;
_journal_issue 1
_journal_name_full Organometallics
_journal_page_first 318
_journal_paper_doi 10.1021/om200927f
_journal_volume 31
_journal_year 2012
_chemical_formula_moiety 'C37 H41 N3 O6 S3'
_chemical_formula_sum 'C37 H41 N3 O6 S3'
_chemical_formula_weight 719.91
_chemical_name_systematic
; 
 ? 
;
_space_group_IT_number 14
_symmetry_cell_setting monoclinic
_symmetry_space_group_name_Hall '-P 2ybc'
_symmetry_space_group_name_H-M 'P 1 21/c 1'
_atom_sites_solution_hydrogens geom
_atom_sites_solution_primary direct
_atom_sites_solution_secondary difmap
_audit_creation_method SHELXL-97
_cell_angle_alpha 90.00
_cell_angle_beta 93.087(10)
_cell_angle_gamma 90.00
_cell_formula_units_Z 8
_cell_length_a 28.676(14)
_cell_length_b 14.915(7)
_cell_length_c 18.614(9)
_cell_measurement_reflns_used 3775
_cell_measurement_temperature 300(2)
_cell_measurement_theta_max 27.82
_cell_measurement_theta_min 2.19
_cell_volume 7950(7)
_computing_cell_refinement 'Bruker SMART'
_computing_data_collection 'Bruker SMART'
_computing_data_reduction 'Bruker SAINT'
_computing_molecular_graphics 'Bruker SHELXTL'
_computing_publication_material 'Bruker SHELXTL'
_computing_structure_refinement 'Bruker SHELXTL'
_computing_structure_solution 'Bruker SHELXTL'
_diffrn_ambient_temperature 300(2)
_diffrn_measured_fraction_theta_full 0.984
_diffrn_measured_fraction_theta_max 0.984
_diffrn_measurement_device_type ccd
_diffrn_measurement_method 'phi and omega scans'
_diffrn_radiation_monochromator graphite
_diffrn_radiation_source 'fine-focus sealed tube'
_diffrn_radiation_type MoK\a
_diffrn_radiation_wavelength 0.71073
_diffrn_reflns_av_R_equivalents 0.2003
_diffrn_reflns_av_sigmaI/netI 0.2935
_diffrn_reflns_limit_h_max 37
_diffrn_reflns_limit_h_min -37
_diffrn_reflns_limit_k_max 19
_diffrn_reflns_limit_k_min -19
_diffrn_reflns_limit_l_max 24
_diffrn_reflns_limit_l_min -24
_diffrn_reflns_number 93224
_diffrn_reflns_theta_full 28.32
_diffrn_reflns_theta_max 28.32
_diffrn_reflns_theta_min 1.91
_exptl_absorpt_coefficient_mu 0.232
_exptl_absorpt_correction_T_max 1.0
_exptl_absorpt_correction_T_min 0.743566
_exptl_absorpt_correction_type empirical
_exptl_absorpt_process_details 'SADABS v2.10 BRUKER 2001'
_exptl_crystal_colour colorless
_exptl_crystal_density_diffrn 1.203
_exptl_crystal_density_method 'not measured'
_exptl_crystal_description needle
_exptl_crystal_F_000 3040
_exptl_crystal_size_max 0.3
_exptl_crystal_size_mid 0.1
_exptl_crystal_size_min 0.05
_platon_squeeze_details
;
 Spurious electron density peaks non attribuitable to any solvent molecule 
 were removed using the SQUEEZE option in PLATON. (Spek, A. L. (2005).
 PLATON, A Multipurpose Crystallographic Tool, 
 Utrecht University, Utrecht, THe Netherlands.)

;
_refine_diff_density_max 0.239
_refine_diff_density_min -0.266
_refine_diff_density_rms 0.055
_refine_ls_extinction_method none
_refine_ls_goodness_of_fit_ref 0.883
_refine_ls_hydrogen_treatment constr
_refine_ls_matrix_type full
_refine_ls_number_parameters 883
_refine_ls_number_reflns 19485
_refine_ls_number_restraints 0
_refine_ls_restrained_S_all 0.883
_refine_ls_R_factor_all 0.2965
_refine_ls_R_factor_gt 0.0879
_refine_ls_shift/su_max 0.002
_refine_ls_shift/su_mean 0.000
_refine_ls_structure_factor_coef Fsqd
_refine_ls_weighting_details 'calc w=1/[\s^2^(Fo^2^)+(0.0667P)^2^+0.0000P] where P=(Fo^2^+2Fc^2^)/3'
_refine_ls_weighting_scheme calc
_refine_ls_wR_factor_gt 0.1873
_refine_ls_wR_factor_ref 0.2430
_reflns_number_gt 5359
_reflns_number_total 19485
_reflns_threshold_expression >2sigma(I)
_cod_data_source_file om200927f_si_003.cif
_cod_data_source_block sb089_1c
_cod_original_sg_symbol_H-M P21/c
_cod_database_code 4067926

loop_
_symmetry_equiv_pos_as_xyz
'x, y, z'
'-x, y+1/2, -z+1/2'
'-x, -y, -z'
'x, -y-1/2, z-1/2'

loop_
_atom_site_label
_atom_site_type_symbol
_atom_site_fract_x
_atom_site_fract_y
_atom_site_fract_z
_atom_site_U_iso_or_equiv
_atom_site_adp_type
_atom_site_occupancy
_atom_site_symmetry_multiplicity
_atom_site_calc_flag
_atom_site_refinement_flags
S1 S 0.54761(5) 0.28601(9) 0.27032(8) 0.0594(4) Uani 1 1 d .
S2 S 0.32005(8) 0.00779(18) 0.36307(11) 0.1103(7) Uani 1 1 d .
S3 S 0.42534(6) 0.13055(10) -0.00411(8) 0.0658(4) Uani 1 1 d .
O1 O 0.56282(14) 0.3495(2) 0.3241(2) 0.0784(12) Uani 1 1 d .
O2 O 0.57411(13) 0.2748(2) 0.2081(2) 0.0707(11) Uani 1 1 d .
O3 O 0.28475(19) 0.0685(5) 0.3861(3) 0.153(2) Uani 1 1 d .
O4 O 0.33310(18) -0.0700(4) 0.4055(3) 0.146(2) Uani 1 1 d .
O5 O 0.47474(13) 0.1177(3) -0.0126(2) 0.0799(12) Uani 1 1 d .
O6 O 0.40258(15) 0.2132(2) -0.02455(19) 0.0840(12) Uani 1 1 d .
N1 N 0.54742(14) 0.1876(3) 0.3091(2) 0.0530(11) Uani 1 1 d .
N2 N 0.36736(19) 0.0694(4) 0.3579(2) 0.0785(15) Uani 1 1 d .
N3 N 0.41731(16) 0.1173(3) 0.0817(2) 0.0603(12) Uani 1 1 d .
C1 C 0.52640(18) 0.1813(3) 0.3806(3) 0.0522(14) Uani 1 1 d .
H1A H 0.5160 0.2418 0.3929 0.063 Uiso 1 1 calc R
C2 C 0.4846(2) 0.1245(4) 0.3746(3) 0.0629(16) Uani 1 1 d .
C3 C 0.4514(3) 0.0753(4) 0.3632(3) 0.0686(17) Uani 1 1 d .
C4 C 0.4107(2) 0.0203(4) 0.3444(3) 0.0811(19) Uani 1 1 d .
H4A H 0.4121 -0.0343 0.3728 0.097 Uiso 1 1 calc R
H4B H 0.4107 0.0037 0.2940 0.097 Uiso 1 1 calc R
C5 C 0.3623(2) 0.1569(4) 0.3211(3) 0.0819(19) Uani 1 1 d .
H5A H 0.3326 0.1831 0.3321 0.098 Uiso 1 1 calc R
H5B H 0.3868 0.1967 0.3398 0.098 Uiso 1 1 calc R
C6 C 0.3647(2) 0.1511(4) 0.2433(4) 0.0718(18) Uani 1 1 d .
C7 C 0.3678(2) 0.1447(4) 0.1819(4) 0.0724(18) Uani 1 1 d .
C8 C 0.3688(2) 0.1318(4) 0.1033(3) 0.0805(18) Uani 1 1 d .
H8A H 0.3557 0.1842 0.0787 0.097 Uiso 1 1 calc R
H8B H 0.3497 0.0804 0.0890 0.097 Uiso 1 1 calc R
C9 C 0.44162(18) 0.0395(3) 0.1171(3) 0.0608(15) Uani 1 1 d .
H9A H 0.4556 0.0031 0.0809 0.073 Uiso 1 1 calc R
H9B H 0.4190 0.0028 0.1406 0.073 Uiso 1 1 calc R
C10 C 0.4786(2) 0.0695(3) 0.1713(3) 0.0573(15) Uani 1 1 d .
C11 C 0.5093(2) 0.0901(3) 0.2128(3) 0.0565(15) Uani 1 1 d .
C12 C 0.54879(19) 0.1074(3) 0.2639(3) 0.0611(15) Uani 1 1 d .
H12A H 0.5767 0.1107 0.2369 0.073 Uiso 1 1 calc R
H12B H 0.5522 0.0558 0.2955 0.073 Uiso 1 1 calc R
C13 C 0.5621(2) 0.1506(4) 0.4426(3) 0.0605(15) Uani 1 1 d .
C14 C 0.5771(2) 0.0541(4) 0.4375(3) 0.092(2) Uani 1 1 d .
H14A H 0.5990 0.0403 0.4767 0.137 Uiso 1 1 calc R
H14B H 0.5916 0.0446 0.3928 0.137 Uiso 1 1 calc R
H14C H 0.5503 0.0159 0.4396 0.137 Uiso 1 1 calc R
C15 C 0.5370(2) 0.1625(5) 0.5120(3) 0.097(2) Uani 1 1 d .
H15A H 0.5572 0.1440 0.5521 0.146 Uiso 1 1 calc R
H15B H 0.5092 0.1266 0.5100 0.146 Uiso 1 1 calc R
H15C H 0.5289 0.2244 0.5176 0.146 Uiso 1 1 calc R
C16 C 0.6049(2) 0.2117(5) 0.4445(4) 0.114(3) Uani 1 1 d .
H16A H 0.6270 0.1922 0.4819 0.170 Uiso 1 1 calc R
H16B H 0.5956 0.2722 0.4537 0.170 Uiso 1 1 calc R
H16C H 0.6191 0.2090 0.3990 0.170 Uiso 1 1 calc R
C17 C 0.49027(19) 0.3166(3) 0.2423(3) 0.0526(14) Uani 1 1 d .
C18 C 0.4613(3) 0.3566(4) 0.2899(3) 0.0757(18) Uani 1 1 d .
H18A H 0.4721 0.3665 0.3373 0.091 Uiso 1 1 calc R
C19 C 0.4163(3) 0.3820(4) 0.2673(4) 0.0810(19) Uani 1 1 d .
H19A H 0.3969 0.4071 0.3003 0.097 Uiso 1 1 calc R
C20 C 0.3999(2) 0.3708(4) 0.1973(4) 0.0744(18) Uani 1 1 d .
C21 C 0.4292(3) 0.3337(4) 0.1493(3) 0.0735(18) Uani 1 1 d .
H21A H 0.4188 0.3272 0.1014 0.088 Uiso 1 1 calc R
C22 C 0.4743(2) 0.3057(3) 0.1710(3) 0.0636(16) Uani 1 1 d .
H22A H 0.4935 0.2799 0.1380 0.076 Uiso 1 1 calc R
C23 C 0.3499(2) 0.3966(5) 0.1736(4) 0.122(3) Uani 1 1 d .
H23A H 0.3346 0.4214 0.2137 0.182 Uiso 1 1 calc R
H23B H 0.3333 0.3443 0.1565 0.182 Uiso 1 1 calc R
H23C H 0.3504 0.4403 0.1358 0.182 Uiso 1 1 calc R
C24 C 0.3036(2) -0.0316(6) 0.2762(3) 0.0794(19) Uani 1 1 d .
C25 C 0.3259(2) -0.1026(5) 0.2466(5) 0.094(2) Uani 1 1 d .
H25A H 0.3493 -0.1331 0.2731 0.113 Uiso 1 1 calc R
C26 C 0.3134(3) -0.1283(5) 0.1771(5) 0.113(3) Uani 1 1 d .
H26A H 0.3289 -0.1767 0.1579 0.136 Uiso 1 1 calc R
C27 C 0.2798(3) -0.0868(6) 0.1353(5) 0.106(2) Uani 1 1 d .
C28 C 0.2580(3) -0.0140(6) 0.1684(6) 0.115(3) Uani 1 1 d .
H28A H 0.2349 0.0169 0.1415 0.138 Uiso 1 1 calc R
C29 C 0.2687(3) 0.0144(6) 0.2374(6) 0.117(3) Uani 1 1 d .
H29A H 0.2531 0.0623 0.2572 0.141 Uiso 1 1 calc R
C30 C 0.2664(3) -0.1178(6) 0.0596(5) 0.154(4) Uani 1 1 d .
H30A H 0.2853 -0.1681 0.0478 0.231 Uiso 1 1 calc R
H30B H 0.2711 -0.0698 0.0265 0.231 Uiso 1 1 calc R
H30C H 0.2341 -0.1351 0.0566 0.231 Uiso 1 1 calc R
C31 C 0.3945(2) 0.0434(4) -0.0498(2) 0.0527(14) Uani 1 1 d .
C32 C 0.41642(19) -0.0378(5) -0.0618(3) 0.0652(16) Uani 1 1 d .
H32A H 0.4478 -0.0456 -0.0477 0.078 Uiso 1 1 calc R
C34 C 0.3914(2) -0.1064(4) -0.0947(3) 0.0673(16) Uani 1 1 d .
H34A H 0.4064 -0.1603 -0.1033 0.081 Uiso 1 1 calc R
C35 C 0.3450(2) -0.0979(5) -0.1154(3) 0.0785(18) Uani 1 1 d .
C36 C 0.3234(2) -0.0159(6) -0.1008(3) 0.088(2) Uani 1 1 d .
H36A H 0.2917 -0.0089 -0.1127 0.106 Uiso 1 1 calc R
C37 C 0.3480(2) 0.0543(4) -0.0693(3) 0.0694(17) Uani 1 1 d .
H37A H 0.3332 0.1087 -0.0614 0.083 Uiso 1 1 calc R
C38 C 0.3179(3) -0.1746(5) -0.1519(4) 0.131(3) Uani 1 1 d .
H38A H 0.3385 -0.2245 -0.1579 0.196 Uiso 1 1 calc R
H38B H 0.3053 -0.1552 -0.1981 0.196 Uiso 1 1 calc R
H38C H 0.2930 -0.1924 -0.1227 0.196 Uiso 1 1 calc R
S1A S -0.05136(5) 0.21285(9) 0.25985(8) 0.0580(4) Uani 1 1 d .
S2A S 0.17823(7) 0.48144(16) 0.39322(10) 0.1000(7) Uani 1 1 d .
S3A S 0.07243(6) 0.36946(10) 0.00580(7) 0.0638(4) Uani 1 1 d .
O1A O -0.07752(12) 0.2238(2) 0.19265(18) 0.0676(10) Uani 1 1 d .
O2A O -0.06664(13) 0.1500(2) 0.31113(19) 0.0720(11) Uani 1 1 d .
O3A O 0.21346(17) 0.4182(4) 0.4187(3) 0.133(2) Uani 1 1 d .
O4A O 0.16633(18) 0.5589(4) 0.4360(3) 0.150(2) Uani 1 1 d .
O5A O 0.02387(14) 0.3861(3) -0.01307(19) 0.0812(12) Uani 1 1 d .
O6A O 0.09360(15) 0.2849(3) -0.0104(2) 0.0865(13) Uani 1 1 d .
N1A N -0.05094(14) 0.3111(3) 0.2998(2) 0.0528(11) Uani 1 1 d .
N2A N 0.12939(18) 0.4230(4) 0.3808(2) 0.0776(15) Uani 1 1 d .
N3A N 0.07955(15) 0.3820(3) 0.0926(2) 0.0544(11) Uani 1 1 d .
C1A C -0.03001(19) 0.3176(4) 0.3739(3) 0.0548(14) Uani 1 1 d .
H1AA H -0.0194 0.2571 0.3872 0.066 Uiso 1 1 calc R
C2A C 0.0122(2) 0.3742(4) 0.3746(3) 0.0603(15) Uani 1 1 d .
C3A C 0.0447(2) 0.4224(4) 0.3707(3) 0.0688(17) Uani 1 1 d .
C4A C 0.0871(2) 0.4761(4) 0.3602(3) 0.0795(19) Uani 1 1 d .
H4AA H 0.0865 0.5300 0.3894 0.095 Uiso 1 1 calc R
H4AB H 0.0878 0.4941 0.3102 0.095 Uiso 1 1 calc R
C5A C 0.1324(2) 0.3370(4) 0.3435(3) 0.0755(18) Uani 1 1 d .
H5AA H 0.1617 0.3083 0.3587 0.091 Uiso 1 1 calc R
H5AB H 0.1073 0.2986 0.3580 0.091 Uiso 1 1 calc R
C6A C 0.1298(2) 0.3439(4) 0.2650(4) 0.0678(17) Uani 1 1 d .
C7A C 0.1271(2) 0.3524(4) 0.2029(4) 0.0715(17) Uani 1 1 d .
C8A C 0.1276(2) 0.3663(4) 0.1249(3) 0.0772(18) Uani 1 1 d .
H8AA H 0.1409 0.3141 0.1028 0.093 Uiso 1 1 calc R
H8AB H 0.1471 0.4175 0.1153 0.093 Uiso 1 1 calc R
C9A C 0.0541(2) 0.4586(3) 0.1247(3) 0.0626(16) Uani 1 1 d .
H9AA H 0.0763 0.4960 0.1520 0.075 Uiso 1 1 calc R
H9AB H 0.0397 0.4948 0.0863 0.075 Uiso 1 1 calc R
C10A C 0.0182(2) 0.4278(3) 0.1718(3) 0.0540(14) Uani 1 1 d .
C11A C -0.0124(2) 0.4081(3) 0.2099(3) 0.0510(14) Uani 1 1 d .
C12A C -0.05214(19) 0.3921(3) 0.2538(3) 0.0576(15) Uani 1 1 d .
H12C H -0.0800 0.3890 0.2219 0.069 Uiso 1 1 calc R
H12D H -0.0555 0.4439 0.2847 0.069 Uiso 1 1 calc R
C13A C -0.0649(2) 0.3461(4) 0.4312(3) 0.0624(16) Uani 1 1 d .
C14A C -0.1082(3) 0.2866(5) 0.4250(4) 0.114(3) Uani 1 1 d .
H14D H -0.1298 0.3052 0.4598 0.171 Uiso 1 1 calc R
H14E H -0.0993 0.2254 0.4339 0.171 Uiso 1 1 calc R
H14F H -0.1227 0.2918 0.3775 0.171 Uiso 1 1 calc R
C14B C -0.0805(2) 0.4446(4) 0.4230(3) 0.101(2) Uani 1 1 d .
H14G H -0.1020 0.4587 0.4591 0.151 Uiso 1 1 calc R
H14H H -0.0954 0.4534 0.3762 0.151 Uiso 1 1 calc R
H14I H -0.0537 0.4830 0.4286 0.151 Uiso 1 1 calc R
C15A C -0.0407(2) 0.3324(4) 0.5043(3) 0.091(2) Uani 1 1 d .
H15D H -0.0611 0.3502 0.5409 0.136 Uiso 1 1 calc R
H15E H -0.0128 0.3681 0.5081 0.136 Uiso 1 1 calc R
H15F H -0.0327 0.2703 0.5104 0.136 Uiso 1 1 calc R
C17A C 0.0059(2) 0.1825(3) 0.2417(3) 0.0604(15) Uani 1 1 d .
C18A C 0.0353(2) 0.1434(4) 0.2947(3) 0.0679(17) Uani 1 1 d .
H18B H 0.0248 0.1341 0.3404 0.082 Uiso 1 1 calc R
C19A C 0.0800(2) 0.1182(4) 0.2799(4) 0.0733(18) Uani 1 1 d .
H19B H 0.0994 0.0933 0.3162 0.088 Uiso 1 1 calc R
C20A C 0.0967(2) 0.1294(4) 0.2115(4) 0.0696(17) Uani 1 1 d .
C21A C 0.0657(3) 0.1673(4) 0.1590(3) 0.0745(18) Uani 1 1 d .
H21B H 0.0756 0.1749 0.1126 0.089 Uiso 1 1 calc R
C22A C 0.0217(2) 0.1935(3) 0.1735(3) 0.0614(15) Uani 1 1 d .
H22B H 0.0023 0.2187 0.1373 0.074 Uiso 1 1 calc R
C23A C 0.1465(3) 0.1045(5) 0.1989(4) 0.124(3) Uani 1 1 d .
H23D H 0.1527 0.1155 0.1495 0.186 Uiso 1 1 calc R
H23E H 0.1513 0.0422 0.2097 0.186 Uiso 1 1 calc R
H23F H 0.1672 0.1401 0.2294 0.186 Uiso 1 1 calc R
C24A C 0.1941(2) 0.5200(5) 0.3095(3) 0.0765(18) Uani 1 1 d .
C25A C 0.1772(2) 0.6025(6) 0.2831(5) 0.100(2) Uani 1 1 d .
H25B H 0.1576 0.6370 0.3102 0.120 Uiso 1 1 calc R
C26A C 0.1894(3) 0.6319(6) 0.2176(7) 0.127(3) Uani 1 1 d .
H26B H 0.1779 0.6869 0.2013 0.152 Uiso 1 1 calc R
C27A C 0.2172(3) 0.5861(7) 0.1756(5) 0.107(3) Uani 1 1 d .
C28A C 0.2340(2) 0.5031(7) 0.2018(5) 0.106(2) Uani 1 1 d .
H28B H 0.2532 0.4687 0.1739 0.127 Uiso 1 1 calc R
C29A C 0.2225(2) 0.4723(5) 0.2677(4) 0.089(2) Uani 1 1 d .
H29B H 0.2344 0.4176 0.2843 0.106 Uiso 1 1 calc R
C30A C 0.2297(4) 0.6199(8) 0.1008(5) 0.203(5) Uani 1 1 d .
H30D H 0.2148 0.6766 0.0912 0.304 Uiso 1 1 calc R
H30E H 0.2191 0.5773 0.0648 0.304 Uiso 1 1 calc R
H30F H 0.2629 0.6269 0.0997 0.304 Uiso 1 1 calc R
C31A C 0.1055(2) 0.4533(4) -0.0331(2) 0.0571(14) Uani 1 1 d .
C32A C 0.0864(2) 0.5376(4) -0.0461(3) 0.0658(16) Uani 1 1 d .
H32B H 0.0557 0.5498 -0.0360 0.079 Uiso 1 1 calc R
C33A C 0.1140(3) 0.6025(4) -0.0743(3) 0.0806(19) Uani 1 1 d .
H33A H 0.1009 0.6584 -0.0844 0.097 Uiso 1 1 calc R
C34A C 0.1610(3) 0.5885(6) -0.0886(4) 0.092(2) Uani 1 1 d .
C35A C 0.1785(2) 0.5054(5) -0.0750(4) 0.099(2) Uani 1 1 d .
H35A H 0.2093 0.4935 -0.0852 0.118 Uiso 1 1 calc R
C36A C 0.1518(2) 0.4369(4) -0.0461(3) 0.0787(18) Uani 1 1 d .
H36B H 0.1650 0.3811 -0.0357 0.094 Uiso 1 1 calc R
C37A C 0.1907(3) 0.6629(6) -0.1199(5) 0.145(3) Uani 1 1 d .
H37B H 0.2219 0.6413 -0.1250 0.218 Uiso 1 1 calc R
H37C H 0.1916 0.7137 -0.0881 0.218 Uiso 1 1 calc R
H37D H 0.1773 0.6804 -0.1661 0.218 Uiso 1 1 calc R

loop_
_atom_site_aniso_label
_atom_site_aniso_U_11
_atom_site_aniso_U_22
_atom_site_aniso_U_33
_atom_site_aniso_U_23
_atom_site_aniso_U_13
_atom_site_aniso_U_12
S1 0.0709(11) 0.0497(9) 0.0577(9) -0.0017(8) 0.0044(8) -0.0066(8)
S2 0.0882(16) 0.155(2) 0.0902(15) 0.0126(14) 0.0269(12) -0.0389(15)
S3 0.0756(13) 0.0649(11) 0.0562(10) 0.0111(8) -0.0025(8) -0.0062(9)
O1 0.100(3) 0.055(2) 0.079(3) -0.013(2) -0.009(2) -0.010(2)
O2 0.071(3) 0.074(3) 0.069(3) 0.010(2) 0.022(2) -0.003(2)
O3 0.092(4) 0.226(6) 0.147(5) -0.049(5) 0.063(4) -0.025(4)
O4 0.138(5) 0.191(6) 0.107(4) 0.068(4) -0.002(3) -0.083(4)
O5 0.059(3) 0.102(3) 0.079(3) 0.006(2) 0.006(2) -0.012(2)
O6 0.130(4) 0.056(3) 0.065(3) 0.017(2) -0.012(2) -0.003(2)
N1 0.067(3) 0.051(3) 0.041(3) -0.007(2) -0.003(2) -0.001(2)
N2 0.082(4) 0.093(4) 0.062(3) 0.004(3) 0.017(3) -0.026(3)
N3 0.066(3) 0.059(3) 0.055(3) 0.013(2) -0.007(2) 0.006(2)
C1 0.061(4) 0.050(3) 0.045(3) -0.002(3) 0.002(3) 0.003(3)
C2 0.071(5) 0.070(4) 0.048(4) 0.008(3) 0.001(3) -0.002(4)
C3 0.085(5) 0.075(5) 0.045(4) 0.009(3) 0.004(3) 0.002(4)
C4 0.070(5) 0.084(5) 0.090(5) 0.018(4) 0.006(4) -0.015(4)
C5 0.077(5) 0.082(5) 0.089(5) -0.006(4) 0.029(4) -0.002(4)
C6 0.070(4) 0.076(4) 0.072(5) 0.004(4) 0.031(4) 0.009(3)
C7 0.072(5) 0.076(5) 0.070(5) 0.008(4) 0.013(4) -0.001(3)
C8 0.074(5) 0.084(5) 0.082(5) 0.013(4) -0.007(4) 0.012(4)
C9 0.064(4) 0.058(4) 0.059(4) 0.017(3) -0.016(3) -0.008(3)
C10 0.078(5) 0.045(3) 0.049(4) 0.000(3) 0.009(3) 0.002(3)
C11 0.071(4) 0.046(3) 0.051(4) -0.005(3) -0.002(3) 0.001(3)
C12 0.073(4) 0.055(4) 0.056(4) -0.014(3) 0.001(3) 0.001(3)
C13 0.076(4) 0.058(4) 0.047(3) -0.002(3) -0.003(3) 0.001(3)
C14 0.118(6) 0.084(5) 0.070(4) -0.009(4) -0.017(4) 0.034(4)
C15 0.130(6) 0.107(5) 0.055(4) -0.006(4) 0.013(4) 0.009(5)
C16 0.097(6) 0.144(7) 0.096(5) -0.001(5) -0.032(4) -0.026(5)
C17 0.068(4) 0.045(3) 0.045(3) -0.007(3) 0.007(3) 0.003(3)
C18 0.110(6) 0.057(4) 0.060(4) -0.005(3) 0.005(4) 0.001(4)
C19 0.089(6) 0.066(4) 0.089(5) -0.003(4) 0.008(4) 0.012(4)
C20 0.080(5) 0.040(4) 0.103(6) -0.006(4) 0.001(5) -0.006(3)
C21 0.092(5) 0.053(4) 0.074(4) 0.014(3) -0.014(4) 0.006(4)
C22 0.087(5) 0.049(4) 0.055(4) 0.007(3) 0.012(3) 0.012(3)
C23 0.077(6) 0.117(6) 0.170(8) 0.022(5) -0.005(5) 0.023(5)
C24 0.039(4) 0.107(6) 0.091(5) 0.024(5) -0.008(4) -0.014(4)
C25 0.076(5) 0.079(5) 0.127(7) 0.019(5) -0.013(5) 0.016(4)
C26 0.106(7) 0.101(6) 0.131(8) -0.017(6) -0.004(6) 0.018(5)
C27 0.078(6) 0.125(7) 0.114(7) 0.019(6) -0.008(5) 0.008(5)
C28 0.068(6) 0.108(7) 0.168(9) 0.045(6) -0.003(6) 0.026(5)
C29 0.082(6) 0.139(8) 0.129(8) -0.017(6) 0.001(6) 0.023(5)
C30 0.155(9) 0.191(10) 0.112(7) 0.017(7) -0.024(6) -0.024(7)
C31 0.058(4) 0.056(4) 0.044(3) 0.012(3) -0.004(3) 0.010(3)
C32 0.050(4) 0.099(5) 0.045(3) 0.001(3) -0.014(3) -0.002(4)
C34 0.067(5) 0.074(4) 0.062(4) 0.002(3) 0.011(3) 0.002(4)
C35 0.065(5) 0.094(5) 0.075(4) -0.013(4) -0.009(4) 0.003(4)
C36 0.043(4) 0.136(7) 0.085(5) -0.023(5) -0.010(3) 0.026(5)
C37 0.065(5) 0.071(4) 0.070(4) -0.014(3) -0.017(3) 0.020(4)
C38 0.100(6) 0.129(7) 0.161(8) -0.060(6) -0.021(5) -0.013(5)
S1A 0.0663(11) 0.0503(9) 0.0572(9) 0.0027(8) 0.0013(8) -0.0073(8)
S2A 0.0713(14) 0.1481(19) 0.0791(13) -0.0225(13) -0.0090(10) -0.0368(13)
S3A 0.0732(12) 0.0683(11) 0.0501(9) -0.0089(8) 0.0051(8) -0.0009(9)
O1A 0.065(3) 0.076(3) 0.060(2) -0.001(2) -0.018(2) -0.003(2)
O2A 0.085(3) 0.059(2) 0.073(3) 0.014(2) 0.008(2) -0.018(2)
O3A 0.072(3) 0.204(6) 0.119(4) 0.033(4) -0.040(3) -0.020(4)
O4A 0.124(4) 0.212(6) 0.117(4) -0.105(4) 0.021(3) -0.068(4)
O5A 0.078(3) 0.098(3) 0.066(3) -0.008(2) -0.010(2) -0.011(2)
O6A 0.127(4) 0.063(3) 0.071(3) -0.023(2) 0.021(2) 0.002(3)
N1A 0.064(3) 0.048(3) 0.046(3) 0.005(2) 0.003(2) 0.003(2)
N2A 0.067(4) 0.108(4) 0.057(3) -0.016(3) -0.001(3) -0.024(3)
N3A 0.069(3) 0.048(3) 0.047(3) -0.008(2) 0.014(2) 0.007(2)
C1A 0.066(4) 0.054(3) 0.044(3) -0.003(3) -0.001(3) 0.001(3)
C2A 0.069(5) 0.064(4) 0.048(3) -0.007(3) 0.001(3) -0.002(4)
C3A 0.072(5) 0.078(5) 0.055(4) -0.012(3) -0.004(3) -0.015(4)
C4A 0.069(5) 0.087(5) 0.084(5) -0.040(4) 0.013(4) -0.034(4)
C5A 0.086(5) 0.076(5) 0.063(4) 0.005(4) -0.002(3) 0.002(4)
C6A 0.072(4) 0.073(4) 0.058(4) -0.011(3) -0.005(3) -0.015(3)
C7A 0.089(5) 0.062(4) 0.063(5) 0.001(3) -0.001(4) 0.001(3)
C8A 0.064(5) 0.086(5) 0.082(5) -0.002(4) 0.005(3) 0.000(4)
C9A 0.097(5) 0.046(3) 0.047(3) 0.001(3) 0.021(3) -0.002(3)
C10A 0.073(4) 0.055(4) 0.036(3) -0.002(3) 0.016(3) 0.008(3)
C11A 0.066(4) 0.041(3) 0.047(3) 0.006(3) 0.005(3) 0.010(3)
C12A 0.081(4) 0.047(3) 0.046(3) 0.005(3) 0.010(3) 0.002(3)
C13A 0.066(4) 0.077(4) 0.044(3) 0.002(3) 0.002(3) -0.004(3)
C14A 0.111(6) 0.149(7) 0.085(5) -0.028(5) 0.033(4) -0.033(6)
C14B 0.136(6) 0.089(5) 0.082(5) 0.023(4) 0.046(4) 0.049(5)
C15A 0.111(6) 0.101(5) 0.060(4) -0.005(4) 0.010(4) 0.016(4)
C17A 0.079(5) 0.053(4) 0.049(4) -0.005(3) 0.001(3) 0.002(3)
C18A 0.090(5) 0.054(4) 0.058(4) 0.004(3) -0.006(4) 0.007(4)
C19A 0.065(5) 0.059(4) 0.093(5) -0.001(4) -0.016(4) 0.020(3)
C20A 0.064(5) 0.056(4) 0.089(5) -0.011(4) 0.007(4) 0.009(3)
C21A 0.095(6) 0.063(4) 0.066(4) -0.008(3) 0.014(4) 0.001(4)
C22A 0.082(5) 0.041(3) 0.060(4) -0.010(3) -0.005(3) 0.000(3)
C23A 0.098(7) 0.114(6) 0.162(8) -0.027(5) 0.018(5) 0.008(5)
C24A 0.055(4) 0.082(5) 0.093(5) -0.014(4) 0.001(4) -0.020(4)
C25A 0.074(5) 0.086(6) 0.140(8) -0.023(5) 0.009(5) 0.001(5)
C26A 0.088(7) 0.116(7) 0.176(10) 0.065(7) 0.010(6) 0.016(5)
C27A 0.071(6) 0.140(8) 0.110(7) 0.025(6) 0.003(5) 0.003(5)
C28A 0.064(5) 0.148(8) 0.106(7) -0.005(6) 0.013(4) -0.003(5)
C29A 0.072(5) 0.099(5) 0.095(6) 0.005(5) 0.005(4) 0.018(4)
C30A 0.197(11) 0.277(14) 0.137(8) 0.086(9) 0.037(7) -0.011(9)
C31A 0.060(4) 0.071(4) 0.041(3) 0.003(3) 0.005(3) 0.005(3)
C32A 0.075(4) 0.071(4) 0.053(4) 0.017(3) 0.018(3) 0.012(4)
C33A 0.102(6) 0.081(5) 0.059(4) 0.012(3) 0.004(4) 0.019(4)
C34A 0.081(6) 0.112(6) 0.083(5) 0.021(4) 0.010(4) -0.003(5)
C35A 0.071(5) 0.105(6) 0.123(6) 0.041(5) 0.033(4) 0.022(5)
C36A 0.087(5) 0.072(5) 0.078(4) 0.006(4) 0.019(4) 0.018(4)
C37A 0.127(7) 0.150(8) 0.163(8) 0.058(6) 0.044(6) -0.022(6)

loop_
_atom_type_symbol
_atom_type_description
_atom_type_scat_dispersion_real
_atom_type_scat_dispersion_imag
_atom_type_scat_source
C C 0.0033 0.0016 'International Tables Vol C Tables 4.2.6.8 and 6.1.1.4'
H H 0.0000 0.0000 'International Tables Vol C Tables 4.2.6.8 and 6.1.1.4'
N N 0.0061 0.0033 'International Tables Vol C Tables 4.2.6.8 and 6.1.1.4'
O O 0.0106 0.0060 'International Tables Vol C Tables 4.2.6.8 and 6.1.1.4'
S S 0.1246 0.1234 'International Tables Vol C Tables 4.2.6.8 and 6.1.1.4'

loop_
_geom_angle_atom_site_label_1
_geom_angle_atom_site_label_2
_geom_angle_atom_site_label_3
_geom_angle
O1 S1 O2 119.4(2)
O1 S1 N1 107.1(2)
O2 S1 N1 105.5(2)
O1 S1 C17 106.3(2)
O2 S1 C17 108.6(2)
N1 S1 C17 109.8(2)
O3 S2 O4 120.5(4)
O3 S2 N2 105.2(3)
O4 S2 N2 106.9(3)
O3 S2 C24 109.0(4)
O4 S2 C24 106.5(4)
N2 S2 C24 108.3(3)
O6 S3 O5 121.2(3)
O6 S3 N3 106.0(2)
O5 S3 N3 106.3(2)
O6 S3 C31 107.2(3)
O5 S3 C31 108.6(3)
N3 S3 C31 106.7(2)
C12 N1 C1 119.0(4)
C12 N1 S1 118.6(3)
C1 N1 S1 117.4(3)
C4 N2 C5 115.0(4)
C4 N2 S2 115.9(4)
C5 N2 S2 117.4(5)
C8 N3 C9 114.7(4)
C8 N3 S3 115.4(4)
C9 N3 S3 116.0(4)
C2 C1 N1 109.6(4)
C2 C1 C13 112.7(4)
N1 C1 C13 113.2(4)
C2 C1 H1A 106.9
N1 C1 H1A 106.9
C13 C1 H1A 106.9
C3 C2 C1 173.7(6)
C2 C3 C4 175.6(6)
C3 C4 N2 110.5(5)
C3 C4 H4A 109.5
N2 C4 H4A 109.5
C3 C4 H4B 109.5
N2 C4 H4B 109.5
H4A C4 H4B 108.1
C6 C5 N2 113.6(5)
C6 C5 H5A 108.8
N2 C5 H5A 108.8
C6 C5 H5B 108.8
N2 C5 H5B 108.8
H5A C5 H5B 107.7
C7 C6 C5 177.8(7)
C6 C7 C8 175.7(7)
C7 C8 N3 110.8(5)
C7 C8 H8A 109.5
N3 C8 H8A 109.5
C7 C8 H8B 109.5
N3 C8 H8B 109.5
H8A C8 H8B 108.1
N3 C9 C10 111.4(4)
N3 C9 H9A 109.3
C10 C9 H9A 109.3
N3 C9 H9B 109.3
C10 C9 H9B 109.4
H9A C9 H9B 108.0
C11 C10 C9 176.7(6)
C10 C11 C12 174.8(6)
C11 C12 N1 118.3(4)
C11 C12 H12A 107.7
N1 C12 H12A 107.7
C11 C12 H12B 107.7
N1 C12 H12B 107.7
H12A C12 H12B 107.1
C14 C13 C15 108.3(5)
C14 C13 C16 109.9(5)
C15 C13 C16 109.1(5)
C14 C13 C1 114.1(4)
C15 C13 C1 105.6(5)
C16 C13 C1 109.6(5)
C13 C14 H14A 109.5
C13 C14 H14B 109.5
H14A C14 H14B 109.5
C13 C14 H14C 109.5
H14A C14 H14C 109.5
H14B C14 H14C 109.5
C13 C15 H15A 109.5
C13 C15 H15B 109.5
H15A C15 H15B 109.5
C13 C15 H15C 109.5
H15A C15 H15C 109.5
H15B C15 H15C 109.5
C13 C16 H16A 109.5
C13 C16 H16B 109.5
H16A C16 H16B 109.5
C13 C16 H16C 109.5
H16A C16 H16C 109.5
H16B C16 H16C 109.5
C18 C17 C22 119.0(5)
C18 C17 S1 120.4(5)
C22 C17 S1 120.4(4)
C17 C18 C19 120.3(6)
C17 C18 H18A 119.8
C19 C18 H18A 119.8
C20 C19 C18 121.3(6)
C20 C19 H19A 119.4
C18 C19 H19A 119.4
C19 C20 C21 118.5(6)
C19 C20 C23 120.8(7)
C21 C20 C23 120.7(7)
C20 C21 C22 121.3(6)
C20 C21 H21A 119.3
C22 C21 H21A 119.3
C17 C22 C21 119.5(5)
C17 C22 H22A 120.2
C21 C22 H22A 120.2
C20 C23 H23A 109.5
C20 C23 H23B 109.5
H23A C23 H23B 109.5
C20 C23 H23C 109.5
H23A C23 H23C 109.5
H23B C23 H23C 109.5
C25 C24 C29 121.0(7)
C25 C24 S2 121.3(6)
C29 C24 S2 117.7(7)
C24 C25 C26 119.3(7)
C24 C25 H25A 120.3
C26 C25 H25A 120.4
C27 C26 C25 123.6(8)
C27 C26 H26A 118.2
C25 C26 H26A 118.2
C26 C27 C28 114.8(8)
C26 C27 C30 122.3(9)
C28 C27 C30 123.0(9)
C29 C28 C27 124.4(8)
C29 C28 H28A 117.8
C27 C28 H28A 117.8
C28 C29 C24 117.0(8)
C28 C29 H29A 121.5
C24 C29 H29A 121.5
C27 C30 H30A 109.5
C27 C30 H30B 109.5
H30A C30 H30B 109.5
C27 C30 H30C 109.5
H30A C30 H30C 109.5
H30B C30 H30C 109.5
C37 C31 C32 120.2(5)
C37 C31 S3 119.7(5)
C32 C31 S3 119.9(4)
C34 C32 C31 119.4(5)
C34 C32 H32A 120.3
C31 C32 H32A 120.3
C35 C34 C32 122.1(6)
C35 C34 H34A 118.9
C32 C34 H34A 118.9
C34 C35 C36 117.3(6)
C34 C35 C38 121.3(6)
C36 C35 C38 121.4(6)
C37 C36 C35 121.5(6)
C37 C36 H36A 119.2
C35 C36 H36A 119.2
C31 C37 C36 119.5(5)
C31 C37 H37A 120.3
C36 C37 H37A 120.3
C35 C38 H38A 109.5
C35 C38 H38B 109.5
H38A C38 H38B 109.5
C35 C38 H38C 109.5
H38A C38 H38C 109.5
H38B C38 H38C 109.5
O2A S1A O1A 119.7(2)
O2A S1A N1A 106.2(2)
O1A S1A N1A 106.5(2)
O2A S1A C17A 106.5(3)
O1A S1A C17A 108.3(3)
N1A S1A C17A 109.5(2)
O3A S2A O4A 121.3(3)
O3A S2A N2A 105.9(3)
O4A S2A N2A 105.8(3)
O3A S2A C24A 107.3(4)
O4A S2A C24A 107.9(4)
N2A S2A C24A 107.9(3)
O6A S3A O5A 120.9(3)
O6A S3A N3A 106.1(2)
O5A S3A N3A 106.9(2)
O6A S3A C31A 107.2(3)
O5A S3A C31A 108.4(3)
N3A S3A C31A 106.7(2)
C1A N1A C12A 118.8(4)
C1A N1A S1A 118.2(3)
C12A N1A S1A 117.9(3)
C5A N2A C4A 114.6(4)
C5A N2A S2A 117.1(4)
C4A N2A S2A 115.5(4)
C8A N3A C9A 114.7(4)
C8A N3A S3A 116.5(3)
C9A N3A S3A 116.4(3)
C2A C1A N1A 109.7(4)
C2A C1A C13A 113.2(4)
N1A C1A C13A 114.4(4)
C2A C1A H1AA 106.3
N1A C1A H1AA 106.3
C13A C1A H1AA 106.3
C3A C2A C1A 175.2(6)
C2A C3A C4A 174.1(6)
C3A C4A N2A 110.1(5)
C3A C4A H4AA 109.6
N2A C4A H4AA 109.6
C3A C4A H4AB 109.6
N2A C4A H4AB 109.6
H4AA C4A H4AB 108.2
C6A C5A N2A 114.2(5)
C6A C5A H5AA 108.7
N2A C5A H5AA 108.7
C6A C5A H5AB 108.7
N2A C5A H5AB 108.7
H5AA C5A H5AB 107.6
C7A C6A C5A 177.6(7)
C6A C7A C8A 175.2(7)
C7A C8A N3A 111.3(5)
C7A C8A H8AA 109.4
N3A C8A H8AA 109.4
C7A C8A H8AB 109.4
N3A C8A H8AB 109.4
H8AA C8A H8AB 108.0
C10A C9A N3A 111.9(4)
C10A C9A H9AA 109.2
N3A C9A H9AA 109.2
C10A C9A H9AB 109.2
N3A C9A H9AB 109.2
H9AA C9A H9AB 107.9
C11A C10A C9A 175.8(6)
C10A C11A C12A 174.2(5)
C11A C12A N1A 117.6(4)
C11A C12A H12C 107.9
N1A C12A H12C 107.9
C11A C12A H12D 107.9
N1A C12A H12D 107.9
H12C C12A H12D 107.2
C15A C13A C14A 108.8(5)
C15A C13A C14B 109.6(5)
C14A C13A C14B 108.6(5)
C15A C13A C1A 107.3(5)
C14A C13A C1A 109.8(5)
C14B C13A C1A 112.7(4)
C13A C14A H14D 109.5
C13A C14A H14E 109.5
H14D C14A H14E 109.5
C13A C14A H14F 109.5
H14D C14A H14F 109.5
H14E C14A H14F 109.5
C13A C14B H14G 109.5
C13A C14B H14H 109.5
H14G C14B H14H 109.5
C13A C14B H14I 109.5
H14G C14B H14I 109.5
H14H C14B H14I 109.5
C13A C15A H15D 109.5
C13A C15A H15E 109.5
H15D C15A H15E 109.5
C13A C15A H15F 109.5
H15D C15A H15F 109.5
H15E C15A H15F 109.5
C22A C17A C18A 118.9(6)
C22A C17A S1A 120.3(5)
C18A C17A S1A 120.7(5)
C19A C18A C17A 120.6(6)
C19A C18A H18B 119.7
C17A C18A H18B 119.7
C18A C19A C20A 121.3(6)
C18A C19A H19B 119.4
C20A C19A H19B 119.4
C19A C20A C21A 116.6(6)
C19A C20A C23A 119.2(6)
C21A C20A C23A 124.1(7)
C22A C21A C20A 122.4(6)
C22A C21A H21B 118.8
C20A C21A H21B 118.8
C21A C22A C17A 120.2(6)
C21A C22A H22B 119.9
C17A C22A H22B 119.9
C20A C23A H23D 109.5
C20A C23A H23E 109.5
H23D C23A H23E 109.5
C20A C23A H23F 109.5
H23D C23A H23F 109.5
H23E C23A H23F 109.5
C29A C24A C25A 117.8(7)
C29A C24A S2A 122.1(7)
C25A C24A S2A 120.0(7)
C26A C25A C24A 119.7(7)
C26A C25A H25B 120.1
C24A C25A H25B 120.1
C27A C26A C25A 123.5(8)
C27A C26A H26B 118.3
C25A C26A H26B 118.3
C26A C27A C28A 116.9(8)
C26A C27A C30A 122.5(10)
C28A C27A C30A 120.6(10)
C29A C28A C27A 120.7(8)
C29A C28A H28B 119.6
C27A C28A H28B 119.6
C24A C29A C28A 121.3(7)
C24A C29A H29B 119.4
C28A C29A H29B 119.4
C27A C30A H30D 109.5
C27A C30A H30E 109.5
H30D C30A H30E 109.5
C27A C30A H30F 109.5
H30D C30A H30F 109.5
H30E C30A H30F 109.5
C36A C31A C32A 120.3(5)
C36A C31A S3A 119.5(5)
C32A C31A S3A 120.1(5)
C33A C32A C31A 118.4(6)
C33A C32A H32B 120.8
C31A C32A H32B 120.8
C32A C33A C34A 123.2(6)
C32A C33A H33A 118.4
C34A C33A H33A 118.4
C35A C34A C33A 116.8(6)
C35A C34A C37A 121.7(7)
C33A C34A C37A 121.5(7)
C34A C35A C36A 122.2(6)
C34A C35A H35A 118.9
C36A C35A H35A 118.9
C31A C36A C35A 119.2(6)
C31A C36A H36B 120.4
C35A C36A H36B 120.4
C34A C37A H37B 109.5
C34A C37A H37C 109.5
H37B C37A H37C 109.5
C34A C37A H37D 109.5
H37B C37A H37D 109.5
H37C C37A H37D 109.5

loop_
_geom_bond_atom_site_label_1
_geom_bond_atom_site_label_2
_geom_bond_distance
S1 O1 1.429(4)
S1 O2 1.429(4)
S1 N1 1.635(4)
S1 C17 1.758(6)
S2 O3 1.440(6)
S2 O4 1.442(6)
S2 N2 1.646(5)
S2 C24 1.762(7)
S3 O6 1.436(4)
S3 O5 1.446(4)
S3 N3 1.638(4)
S3 C31 1.765(6)
N1 C12 1.464(6)
N1 C1 1.494(6)
N2 C4 1.476(7)
N2 C5 1.477(7)
N3 C8 1.485(7)
N3 C9 1.488(6)
C1 C2 1.468(8)
C1 C13 1.569(7)
C1 H1A 0.9800
C2 C3 1.211(8)
C3 C4 1.453(8)
C4 H4A 0.9700
C4 H4B 0.9700
C5 C6 1.456(8)
C5 H5A 0.9700
C5 H5B 0.9700
C6 C7 1.154(8)
C7 C8 1.478(9)
C8 H8A 0.9700
C8 H8B 0.9700
C9 C10 1.493(8)
C9 H9A 0.9700
C9 H9B 0.9700
C10 C11 1.180(7)
C11 C12 1.462(8)
C12 H12A 0.9700
C12 H12B 0.9700
C13 C14 1.507(7)
C13 C15 1.522(7)
C13 C16 1.526(8)
C14 H14A 0.9600
C14 H14B 0.9600
C14 H14C 0.9600
C15 H15A 0.9600
C15 H15B 0.9600
C15 H15C 0.9600
C16 H16A 0.9600
C16 H16B 0.9600
C16 H16C 0.9600
C17 C18 1.381(7)
C17 C22 1.390(7)
C18 C19 1.390(8)
C18 H18A 0.9300
C19 C20 1.371(8)
C19 H19A 0.9300
C20 C21 1.376(8)
C20 C23 1.526(9)
C21 C22 1.399(8)
C21 H21A 0.9300
C22 H22A 0.9300
C23 H23A 0.9600
C23 H23B 0.9600
C23 H23C 0.9600
C24 C25 1.367(9)
C24 C29 1.385(9)
C25 C26 1.377(10)
C25 H25A 0.9300
C26 C27 1.356(10)
C26 H26A 0.9300
C27 C28 1.411(10)
C27 C30 1.512(10)
C28 C29 1.371(10)
C28 H28A 0.9300
C29 H29A 0.9300
C30 H30A 0.9600
C30 H30B 0.9600
C30 H30C 0.9600
C31 C37 1.372(7)
C31 C32 1.388(7)
C32 C34 1.375(7)
C32 H32A 0.9300
C34 C35 1.371(8)
C34 H34A 0.9300
C35 C36 1.405(8)
C35 C38 1.521(8)
C36 C37 1.376(8)
C36 H36A 0.9300
C37 H37A 0.9300
C38 H38A 0.9600
C38 H38B 0.9600
C38 H38C 0.9600
S1A O2A 1.424(3)
S1A O1A 1.433(3)
S1A N1A 1.643(4)
S1A C17A 1.753(6)
S2A O3A 1.443(5)
S2A O4A 1.454(5)
S2A N2A 1.655(5)
S2A C24A 1.745(7)
S3A O6A 1.438(4)
S3A O5A 1.439(4)
S3A N3A 1.629(4)
S3A C31A 1.750(6)
N1A C1A 1.478(6)
N1A C12A 1.480(6)
N2A C5A 1.464(7)
N2A C4A 1.482(7)
N3A C8A 1.491(7)
N3A C9A 1.496(6)
C1A C2A 1.476(8)
C1A C13A 1.561(7)
C1A H1AA 0.9800
C2A C3A 1.183(7)
C3A C4A 1.476(8)
C4A H4AA 0.9700
C4A H4AB 0.9700
C5A C6A 1.462(8)
C5A H5AA 0.9700
C5A H5AB 0.9700
C6A C7A 1.162(7)
C7A C8A 1.467(8)
C8A H8AA 0.9700
C8A H8AB 0.9700
C9A C10A 1.463(7)
C9A H9AA 0.9700
C9A H9AB 0.9700
C10A C11A 1.193(7)
C11A C12A 1.458(7)
C12A H12C 0.9700
C12A H12D 0.9700
C13A C15A 1.509(7)
C13A C14A 1.524(8)
C13A C14B 1.540(8)
C14A H14D 0.9600
C14A H14E 0.9600
C14A H14F 0.9600
C14B H14G 0.9600
C14B H14H 0.9600
C14B H14I 0.9600
C15A H15D 0.9600
C15A H15E 0.9600
C15A H15F 0.9600
C17A C22A 1.382(7)
C17A C18A 1.391(7)
C18A C19A 1.377(8)
C18A H18B 0.9300
C19A C20A 1.394(8)
C19A H19B 0.9300
C20A C21A 1.404(8)
C20A C23A 1.506(8)
C21A C22A 1.361(8)
C21A H21B 0.9300
C22A H22B 0.9300
C23A H23D 0.9600
C23A H23E 0.9600
C23A H23F 0.9600
C24A C29A 1.357(8)
C24A C25A 1.402(9)
C25A C26A 1.359(10)
C25A H25B 0.9300
C26A C27A 1.333(11)
C26A H26B 0.9300
C27A C28A 1.407(10)
C27A C30A 1.542(11)
C28A C29A 1.367(9)
C28A H28B 0.9300
C29A H29B 0.9300
C30A H30D 0.9600
C30A H30E 0.9600
C30A H30F 0.9600
C31A C36A 1.382(7)
C31A C32A 1.387(7)
C32A C33A 1.372(8)
C32A H32B 0.9300
C33A C34A 1.403(8)
C33A H33A 0.9300
C34A C35A 1.355(9)
C34A C37A 1.533(9)
C35A C36A 1.403(8)
C35A H35A 0.9300
C36A H36B 0.9300
C37A H37B 0.9600
C37A H37C 0.9600
C37A H37D 0.9600

loop_
_geom_torsion_atom_site_label_1
_geom_torsion_atom_site_label_2
_geom_torsion_atom_site_label_3
_geom_torsion_atom_site_label_4
_geom_torsion
O1 S1 N1 C12 -159.6(4)
O2 S1 N1 C12 -31.5(4)
C17 S1 N1 C12 85.4(4)
O1 S1 N1 C1 45.4(4)
O2 S1 N1 C1 173.5(3)
C17 S1 N1 C1 -69.6(4)
O3 S2 N2 C4 172.2(5)
O4 S2 N2 C4 42.9(5)
C24 S2 N2 C4 -71.4(5)
O3 S2 N2 C5 -46.5(5)
O4 S2 N2 C5 -175.8(5)
C24 S2 N2 C5 69.9(5)
O6 S3 N3 C8 47.1(4)
O5 S3 N3 C8 177.3(4)
C31 S3 N3 C8 -66.9(4)
O6 S3 N3 C9 -174.7(4)
O5 S3 N3 C9 -44.5(4)
C31 S3 N3 C9 71.3(4)
C12 N1 C1 C2 -40.0(6)
S1 N1 C1 C2 114.9(4)
C12 N1 C1 C13 86.9(5)
S1 N1 C1 C13 -118.3(4)
N1 C1 C2 C3 11(6)
C13 C1 C2 C3 -116(6)
C1 C2 C3 C4 -56(13)
C2 C3 C4 N2 -74(9)
C5 N2 C4 C3 55.7(7)
S2 N2 C4 C3 -162.1(4)
C4 N2 C5 C6 57.1(7)
S2 N2 C5 C6 -84.6(6)
N2 C5 C6 C7 -45(21)
C5 C6 C7 C8 102(21)
C6 C7 C8 N3 -134(9)
C9 N3 C8 C7 57.9(6)
S3 N3 C8 C7 -163.3(4)
C8 N3 C9 C10 -108.2(5)
S3 N3 C9 C10 113.3(4)
N3 C9 C10 C11 -134(10)
C9 C10 C11 C12 -30(16)
C10 C11 C12 N1 -162(7)
C1 N1 C12 C11 90.2(6)
S1 N1 C12 C11 -64.3(6)
C2 C1 C13 C14 55.2(6)
N1 C1 C13 C14 -70.0(6)
C2 C1 C13 C15 -63.6(6)
N1 C1 C13 C15 171.2(4)
C2 C1 C13 C16 179.0(5)
N1 C1 C13 C16 53.8(6)
O1 S1 C17 C18 -31.4(5)
O2 S1 C17 C18 -161.0(4)
N1 S1 C17 C18 84.1(5)
O1 S1 C17 C22 144.9(4)
O2 S1 C17 C22 15.3(5)
N1 S1 C17 C22 -99.6(4)
C22 C17 C18 C19 2.6(8)
S1 C17 C18 C19 179.0(4)
C17 C18 C19 C20 -2.0(9)
C18 C19 C20 C21 -0.1(9)
C18 C19 C20 C23 178.3(6)
C19 C20 C21 C22 1.6(9)
C23 C20 C21 C22 -176.8(5)
C18 C17 C22 C21 -1.1(8)
S1 C17 C22 C21 -177.5(4)
C20 C21 C22 C17 -1.0(8)
O3 S2 C24 C25 -167.5(5)
O4 S2 C24 C25 -36.0(6)
N2 S2 C24 C25 78.7(6)
O3 S2 C24 C29 15.5(7)
O4 S2 C24 C29 147.0(6)
N2 S2 C24 C29 -98.4(6)
C29 C24 C25 C26 0.2(11)
S2 C24 C25 C26 -176.8(6)
C24 C25 C26 C27 0.1(12)
C25 C26 C27 C28 0.1(12)
C25 C26 C27 C30 -178.9(7)
C26 C27 C28 C29 -0.6(12)
C30 C27 C28 C29 178.4(8)
C27 C28 C29 C24 0.8(12)
C25 C24 C29 C28 -0.6(11)
S2 C24 C29 C28 176.4(6)
O6 S3 C31 C37 -27.1(5)
O5 S3 C31 C37 -159.6(4)
N3 S3 C31 C37 86.2(4)
O6 S3 C31 C32 157.0(4)
O5 S3 C31 C32 24.5(5)
N3 S3 C31 C32 -89.8(4)
C37 C31 C32 C34 1.3(8)
S3 C31 C32 C34 177.3(4)
C31 C32 C34 C35 -1.0(8)
C32 C34 C35 C36 -0.7(9)
C32 C34 C35 C38 179.9(6)
C34 C35 C36 C37 2.2(9)
C38 C35 C36 C37 -178.4(6)
C32 C31 C37 C36 0.1(8)
S3 C31 C37 C36 -175.9(5)
C35 C36 C37 C31 -1.9(9)
O2A S1A N1A C1A 45.7(4)
O1A S1A N1A C1A 174.3(4)
C17A S1A N1A C1A -68.9(4)
O2A S1A N1A C12A -159.7(4)
O1A S1A N1A C12A -31.2(4)
C17A S1A N1A C12A 85.7(4)
O3A S2A N2A C5A -45.3(5)
O4A S2A N2A C5A -175.4(5)
C24A S2A N2A C5A 69.3(5)
O3A S2A N2A C4A 175.1(4)
O4A S2A N2A C4A 45.1(5)
C24A S2A N2A C4A -70.3(5)
O6A S3A N3A C8A 48.7(4)
O5A S3A N3A C8A 179.0(4)
C31A S3A N3A C8A -65.3(4)
O6A S3A N3A C9A -171.0(4)
O5A S3A N3A C9A -40.7(4)
C31A S3A N3A C9A 75.0(4)
C12A N1A C1A C2A -40.0(6)
S1A N1A C1A C2A 114.3(4)
C12A N1A C1A C13A 88.4(5)
S1A N1A C1A C13A -117.3(4)
N1A C1A C2A C3A 23(7)
C13A C1A C2A C3A -106(7)
C1A C2A C3A C4A -79(11)
C2A C3A C4A N2A -62(7)
C5A N2A C4A C3A 55.4(6)
S2A N2A C4A C3A -164.0(4)
C4A N2A C5A C6A 56.0(7)
S2A N2A C5A C6A -83.9(6)
N2A C5A C6A C7A -18(17)
C5A C6A C7A C8A 90(19)
C6A C7A C8A N3A -151(8)
C9A N3A C8A C7A 56.4(6)
S3A N3A C8A C7A -162.7(4)
C8A N3A C9A C10A -105.0(5)
S3A N3A C9A C10A 114.0(4)
N3A C9A C10A C11A -163(8)
C9A C10A C11A C12A 15(13)
C10A C11A C12A N1A 180(100)
C1A N1A C12A C11A 89.9(6)
S1A N1A C12A C11A -64.5(5)
C2A C1A C13A C15A -63.9(6)
N1A C1A C13A C15A 169.5(4)
C2A C1A C13A C14A 178.0(5)
N1A C1A C13A C14A 51.3(6)
C2A C1A C13A C14B 56.8(6)
N1A C1A C13A C14B -69.8(6)
O2A S1A C17A C22A 145.1(4)
O1A S1A C17A C22A 15.2(5)
N1A S1A C17A C22A -100.5(4)
O2A S1A C17A C18A -31.9(5)
O1A S1A C17A C18A -161.8(4)
N1A S1A C17A C18A 82.5(5)
C22A C17A C18A C19A 1.8(8)
S1A C17A C18A C19A 178.9(4)
C17A C18A C19A C20A -1.3(9)
C18A C19A C20A C21A 0.0(8)
C18A C19A C20A C23A 177.4(5)
C19A C20A C21A C22A 0.9(8)
C23A C20A C21A C22A -176.3(6)
C20A C21A C22A C17A -0.5(8)
C18A C17A C22A C21A -0.9(8)
S1A C17A C22A C21A -178.0(4)
O3A S2A C24A C29A 23.1(6)
O4A S2A C24A C29A 155.4(5)
N2A S2A C24A C29A -90.7(6)
O3A S2A C24A C25A -157.4(5)
O4A S2A C24A C25A -25.1(6)
N2A S2A C24A C25A 88.9(6)
C29A C24A C25A C26A -0.1(10)
S2A C24A C25A C26A -179.6(6)
C24A C25A C26A C27A 0.2(13)
C25A C26A C27A C28A 0.1(13)
C25A C26A C27A C30A 178.5(8)
C26A C27A C28A C29A -0.7(12)
C30A C27A C28A C29A -179.1(8)
C25A C24A C29A C28A -0.5(10)
S2A C24A C29A C28A 179.0(5)
C27A C28A C29A C24A 0.9(11)
O6A S3A C31A C36A -24.5(5)
O5A S3A C31A C36A -156.5(4)
N3A S3A C31A C36A 88.7(5)
O6A S3A C31A C32A 160.0(4)
O5A S3A C31A C32A 28.1(5)
N3A S3A C31A C32A -86.7(5)
C36A C31A C32A C33A 2.3(8)
S3A C31A C32A C33A 177.7(4)
C31A C32A C33A C34A -2.0(9)
C32A C33A C34A C35A 1.8(10)
C32A C33A C34A C37A -179.8(6)
C33A C34A C35A C36A -1.9(11)
C37A C34A C35A C36A 179.7(7)
C32A C31A C36A C35A -2.4(9)
S3A C31A C36A C35A -177.8(5)
C34A C35A C36A C31A 2.3(10)

loop_
_platon_squeeze_void_nr
_platon_squeeze_void_average_x
_platon_squeeze_void_average_y
_platon_squeeze_void_average_z
_platon_squeeze_void_volume
_platon_squeeze_void_count_electrons
_platon_squeeze_void_content
1 0.256 0.250 0.525 337 78 ' '
2 0.744 -0.250 0.476 338 78 ' '
3 0.661 0.102 0.315 12 2 ' '
4 0.823 0.132 0.792 8 2 ' '
5 0.316 0.150 0.814 4 0 ' '
6 0.722 0.194 0.526 8 1 ' '
7 0.722 0.305 0.026 8 1 ' '
8 0.316 0.349 0.314 4 0 ' '
9 0.823 0.368 0.292 8 2 ' '
10 0.661 0.398 0.815 12 2 ' '
11 0.339 0.602 0.185 12 2 ' '
12 0.177 0.632 0.708 8 1 ' '
13 0.684 0.651 0.686 3 0 ' '
14 0.278 0.694 0.974 8 1 ' '
15 0.278 0.805 0.474 8 1 ' '
16 0.683 0.849 0.186 3 0 ' '
17 0.177 0.868 0.208 8 1 ' '
18 0.339 0.898 0.685 12 2 ' '
